data_1568365
loop_
_publ_author_name
'Bejaoui, Younes K. J.'
'Philippi, Frederik'
'Stammler, Hans-Georg'
'Radacki, Krzysztof'
'Zapf, Ludwig'
'Schopper, Nils'
'Goloviznina, Kateryna'
'Maibom, Kristina A. M.'
'Graf, Roland'
'Sprenger, Jan A. P.'
'Bertermann, R&#xfc;diger'
'Braunschweig, Holger'
'Welton, Tom'
'Ignat'ev, Nikolai V.'
'Finze, Maik'

_publ_section_title
;
 Insights into structure-property relationships in ionic liquids using
 cyclic perfluoroalkylsulfonylimides.
;
_journal_issue 8
_journal_name_full 'Chemical science'
_journal_page_first 2200
_journal_page_last 2214
_journal_paper_doi 10.1039/d2sc06758g
_journal_volume 14
_journal_year 2023
_chemical_formula_moiety 'C2 F4 N O4 S2, C9 H20 N'
_chemical_formula_sum 'C11 H20 F4 N2 O4 S2'
_chemical_formula_weight 384.41
_space_group_crystal_system monoclinic
_space_group_IT_number 14
_space_group_name_Hall '-P 2yn'
_space_group_name_H-M_alt 'P 1 21/n 1'
_atom_sites_solution_hydrogens geom
_audit_creation_method SHELXL-2018/3
_audit_update_record
;
2022-11-29 deposited with the CCDC.	2023-01-30 downloaded from the CCDC.
;
_cell_angle_alpha 90
_cell_angle_beta 98.622(2)
_cell_angle_gamma 90
_cell_formula_units_Z 4
_cell_length_a 8.25097(18)
_cell_length_b 10.3115(2)
_cell_length_c 19.7803(5)
_cell_measurement_reflns_used 12838
_cell_measurement_temperature 238(2)
_cell_measurement_theta_max 76.2000
_cell_measurement_theta_min 4.5470
_cell_volume 1663.89(6)
_computing_cell_refinement 'CrysAlisPro 1.171.41.113a (Rigaku OD, 2021)'
_computing_data_collection 'BIS 2011.8 / APEX2 ver. 2014.9 (Bruker AXS)'
_computing_data_reduction 'CrysAlisPro 1.171.41.113a (Rigaku OD, 2021)'
_computing_molecular_graphics 'ShelXLe (Huebschle et all, 2011)'
_computing_publication_material 'SHELXL-2018/3 (Sheldrick, 2018)'
_computing_structure_refinement 'SHELXL-2018/3 (Sheldrick, 2018)'
_computing_structure_solution 'SHELXT (Sheldrick, 2014)'
_diffrn_ambient_environment N~2~
_diffrn_ambient_temperature 238.49(10)
_diffrn_detector HPA
_diffrn_detector_area_resol_mean 10.0
_diffrn_detector_type 'HyPix 6000'
_diffrn_measured_fraction_theta_full 0.999
_diffrn_measured_fraction_theta_max 0.989
_diffrn_measurement_details
;
 List of Runs (angles in degrees, time in seconds):
 
   # Type    Start    End  Width  t~exp~   \w     \q     \k     \f   Frames
 --------------------------------------------------------------------------
   1  \w    -59.00   6.00   0.50    2.50    --  -47.45  93.00-108.00  130
   2  \w    -16.00  75.00   0.50    2.50    --   47.45 -93.00 139.00  182
   3  \w    -77.00 -51.00   0.50   15.00    --  -86.25  93.00-108.00   52
   4  \w   -124.00 -98.00   0.50   15.00    --  -86.25 -93.00 139.00   52
   5  \w    139.00 164.00   0.50   15.00    --  107.11  93.00-108.00   50
   6  \w     36.00 101.00   0.50   15.00    --  107.11 -93.00 139.00  130
   7  \w    -41.00  26.00   0.50    2.50    --  -47.45  37.00 -90.00  134
   8  \w    -25.00  23.00   0.50    2.50    --  -47.45  19.00 150.00   96
   9  \w    -12.00  26.00   0.50    2.50    --  -47.45  19.00-150.00   76
  10  \w   -120.00 -79.00   0.50    2.50    --  -47.45-125.00-120.00   82
  11  \w   -109.00 -71.00   0.50    2.50    --  -47.45-125.00 -90.00   76
  12  \w    -41.00  -1.00   0.50    2.50    --  -47.45  37.00-180.00   80
  13  \w    -10.00  18.00   0.50    2.50    --   47.45 -19.00-120.00   56
  14  \w    -50.00 -23.00   0.50   15.00    --  -86.25  45.00 -90.00   54
  15  \w    -43.00 -14.00   0.50   15.00    --  -86.25  45.00-120.00   58
  16  \w    -57.00 -28.00   0.50   15.00    --  -86.25  61.00  90.00   58
  17  \w    -53.00 -28.00   0.50   15.00    --  -86.25  61.00-180.00   50
  18  \w    -51.00 -14.00   0.50   15.00    --  -86.25  45.00  90.00   74
  19  \w    -51.00 -18.00   0.50   15.00    --  -86.25  45.00   0.00   66
  20  \w    -51.00 -15.00   0.50   15.00    --  -86.25  45.00  30.00   72
  21  \w     97.00 178.00   0.50   15.00    --  107.11  15.00 120.00  162
  22  \w     82.00 113.00   0.50   15.00    --  107.11-125.00 120.00   62
  23  \w     96.00 157.00   0.50   15.00    --  107.11  30.00 -60.00  122
  24  \w     35.00 117.00   0.50   15.00    --  107.11-125.00-120.00  164
  25  \w     37.00  86.00   0.50   15.00    --  107.11 -77.00-120.00   98
  26  \w    141.00 178.00   0.50   15.00    --  107.11  45.00   0.00   74
  27  \w     35.00  99.00   0.50   15.00    --  107.11 -94.00 -30.00  128
  28  \w     81.00 107.00   0.50   15.00    --  107.11 -94.00   0.00   52
  29  \w     37.00  69.00   0.50   15.00    --  107.11 -94.00   0.00   64
  30  \w    102.00 128.00   0.50   15.00    --  107.11  45.00   0.00   52
  31  \w    131.00 174.00   0.50   15.00    --  107.11  77.00 150.00   86
  32  \w     52.00  77.00   0.50   15.00    --  107.11-125.00 120.00   50
  33  \w     43.00  72.00   0.50   15.00    --  107.11 -77.00-150.00   58
  34  \w     92.00 154.00   0.50   15.00    --  107.11 125.00 -60.00  124
  35  \w     87.00 113.00   0.50   15.00    --  107.11  77.00 150.00   52
  36  \w     47.00  73.00   0.50   15.00    --  107.11-125.00 -90.00   52
  37  \w     35.00  60.00   0.50   15.00    --  107.11 -77.00 -30.00   50
  38  \w    100.00 126.00   0.50   15.00    --  107.11  45.00 -60.00   52
  39  \w    113.00 174.00   0.50   15.00    --  107.11  61.00  30.00  122
  40  \w     35.00  94.00   0.50   15.00    --  107.11 -77.00  30.00  118
  41  \w    123.00 178.00   0.50   15.00    --  107.11  15.00  60.00  110
  42  \w    149.00 176.00   0.50   15.00    --  107.11  45.00 -60.00   54
  43  \w     37.00  63.00   0.50   15.00    --  107.11 -61.00 120.00   52
  44  \w     75.00 102.00   0.50   15.00    --  107.11 -77.00 -30.00   54
  45  \w     98.00 123.00   0.50   15.00    --  107.11-133.00 153.67   50
  46  \w     87.00 116.00   0.50   15.00    --  107.11-125.00 -90.00   58
  47  \w     65.00  98.00   0.50   15.00    --  107.11 -94.00  90.00   66
  48  \w     40.00  82.00   0.50   15.00    --  107.11-133.00 153.67   84
  49  \w     66.00  92.00   0.50   15.00    --  107.11 -77.00 -90.00   52
  50  \w     35.00 116.00   0.50   15.00    --  107.11-125.00 -30.00  162

;
_diffrn_measurement_device 'four-circle diffractometer'
_diffrn_measurement_device_type 'Rigaku XtaLAB Synergy-S'
_diffrn_measurement_method '\w scans'
_diffrn_radiation_monochromator 'multi-layer mirror'
_diffrn_radiation_type CuK\a
_diffrn_radiation_wavelength 1.54184
_diffrn_reflns_av_R_equivalents 0.1804
_diffrn_reflns_av_unetI/netI 0.0592
_diffrn_reflns_Laue_measured_fraction_full 0.999
_diffrn_reflns_Laue_measured_fraction_max 0.989
_diffrn_reflns_limit_h_max 10
_diffrn_reflns_limit_h_min -8
_diffrn_reflns_limit_k_max 12
_diffrn_reflns_limit_k_min -13
_diffrn_reflns_limit_l_max 24
_diffrn_reflns_limit_l_min -24
_diffrn_reflns_number 21683
_diffrn_reflns_point_group_measured_fraction_full 0.999
_diffrn_reflns_point_group_measured_fraction_max 0.989
_diffrn_reflns_theta_full 72.000
_diffrn_reflns_theta_max 77.288
_diffrn_reflns_theta_min 4.522
_diffrn_source 'micro-focus sealed X-ray tube'
_diffrn_source_type 'PhotonJet X-ray Source'
_exptl_absorpt_coefficient_mu 3.485
_exptl_absorpt_correction_type none
_exptl_crystal_colour colourless
_exptl_crystal_density_diffrn 1.531
_exptl_crystal_description cylinder
_exptl_crystal_F_000 800
_exptl_crystal_size_length 0.250
_exptl_crystal_size_rad 0.140
_refine_diff_density_max 0.642
_refine_diff_density_min -0.580
_refine_diff_density_rms 0.090
_refine_ls_extinction_method none
_refine_ls_goodness_of_fit_ref 1.150
_refine_ls_hydrogen_treatment constr
_refine_ls_matrix_type full
_refine_ls_number_parameters 210
_refine_ls_number_reflns 3488
_refine_ls_number_restraints 0
_refine_ls_restrained_S_all 1.150
_refine_ls_R_factor_all 0.0978
_refine_ls_R_factor_gt 0.0906
_refine_ls_shift/su_max 0.000
_refine_ls_shift/su_mean 0.000
_refine_ls_structure_factor_coef Fsqd
_refine_ls_weighting_details 'w=1/[\s^2^(Fo^2^)+(0.1647P)^2^+0.8002P] where P=(Fo^2^+2Fc^2^)/3'
_refine_ls_weighting_scheme calc
_refine_ls_wR_factor_gt 0.2730
_refine_ls_wR_factor_ref 0.2872
_reflns_Friedel_coverage 0.000
_reflns_number_gt 2927
_reflns_number_total 3488
_reflns_threshold_expression 'I > 2\s(I)'
_cod_data_source_file d2sc06758g2.cif
_cod_data_source_block KR1080_OneDomain
_cod_depositor_comments 'Adding full bibliography for 1568359--1568371.cif.'
_cod_original_cell_volume 1663.88(6)
_cod_original_sg_symbol_H-M 'P 21/n'
_cod_database_code 1568365
_shelx_shelxl_version_number 2018/3
_shelx_space_group_comment
;
The symmetry employed for this shelxl refinement is uniquely defined
by the following loop, which should always be used as a source of
symmetry information in preference to the above space-group names.
They are only intended as comments.
;

loop_
_space_group_symop_operation_xyz
'x, y, z'
'-x+1/2, y+1/2, -z+1/2'
'-x, -y, -z'
'x-1/2, -y-1/2, z-1/2'

loop_
_atom_site_label
_atom_site_type_symbol
_atom_site_fract_x
_atom_site_fract_y
_atom_site_fract_z
_atom_site_U_iso_or_equiv
_atom_site_adp_type
_atom_site_occupancy
_atom_site_site_symmetry_order
_atom_site_calc_flag
_atom_site_refinement_flags_posn
_atom_site_refinement_flags_adp
_atom_site_refinement_flags_occupancy
_atom_site_disorder_assembly
_atom_site_disorder_group
N1_1 N 0.2998(4) 0.3833(3) 0.62994(14) 0.0590(7) Uani 1 1 d . . . . .
C2_1 C 0.3948(6) 0.2574(4) 0.6308(2) 0.0754(11) Uani 1 1 d . . . . .
H2A_1 H 0.424130 0.239236 0.585490 0.091 Uiso 1 1 calc R U . . .
H2AB_1 H 0.495428 0.261830 0.664010 0.091 Uiso 1 1 calc R U . . .
C3_1 C 0.2834(9) 0.1559(5) 0.6504(4) 0.109(2) Uani 1 1 d . . . . .
H3A_1 H 0.296782 0.075370 0.625548 0.131 Uiso 1 1 calc R U . . .
H3AB_1 H 0.308517 0.138122 0.699574 0.131 Uiso 1 1 calc R U . . .
C4_1 C 0.1155(7) 0.2039(5) 0.6333(3) 0.0866(14) Uani 1 1 d . . . . .
H4A_1 H 0.059708 0.200655 0.673684 0.104 Uiso 1 1 calc R U . . .
H4AB_1 H 0.054224 0.150228 0.597396 0.104 Uiso 1 1 calc R U . . .
C5_1 C 0.1242(6) 0.3424(4) 0.6088(3) 0.0761(12) Uani 1 1 d . . . . .
H5A_1 H 0.094129 0.347152 0.559019 0.091 Uiso 1 1 calc R U . . .
H5AB_1 H 0.050017 0.398123 0.630104 0.091 Uiso 1 1 calc R U . . .
C6_1 C 0.3552(5) 0.4775(3) 0.57982(16) 0.0596(8) Uani 1 1 d . . . . .
H6A_1 H 0.342339 0.436337 0.534675 0.072 Uiso 1 1 calc R U . . .
H6AB_1 H 0.472180 0.494998 0.593653 0.072 Uiso 1 1 calc R U . . .
C7_1 C 0.2641(6) 0.6055(4) 0.57355(19) 0.0655(10) Uani 1 1 d . . . . .
H7A_1 H 0.282982 0.651321 0.617431 0.079 Uiso 1 1 calc R U . . .
H7AB_1 H 0.146138 0.589603 0.561757 0.079 Uiso 1 1 calc R U . . .
C8_1 C 0.3231(7) 0.6887(4) 0.5184(2) 0.0749(11) Uani 1 1 d . . . . .
H8A_1 H 0.442780 0.696348 0.528042 0.090 Uiso 1 1 calc R U . . .
H8AB_1 H 0.294992 0.645678 0.474065 0.090 Uiso 1 1 calc R U . . .
C9_1 C 0.2485(8) 0.8229(5) 0.5144(3) 0.0952(17) Uani 1 1 d . . . . .
H9A_1 H 0.292608 0.873145 0.479911 0.143 Uiso 1 1 calc R U . . .
H9B_1 H 0.274596 0.865489 0.558420 0.143 Uiso 1 1 calc R U . . .
H9C_1 H 0.130477 0.816137 0.502309 0.143 Uiso 1 1 calc R U . . .
C10_1 C 0.3249(7) 0.4405(5) 0.70015(19) 0.0824(13) Uani 1 1 d . . . . .
H10A_1 H 0.246863 0.510152 0.702333 0.124 Uiso 1 1 calc R U . . .
H10B_1 H 0.435478 0.474329 0.710509 0.124 Uiso 1 1 calc R U . . .
H10C_1 H 0.308537 0.373996 0.733170 0.124 Uiso 1 1 calc R U . . .
N1_2 N 0.6568(5) 0.6800(3) 0.67151(17) 0.0647(9) Uani 1 1 d . . . . .
S2_2 S 0.62903(14) 0.81113(9) 0.71051(5) 0.0650(4) Uani 1 1 d . . . . .
C3_2 C 0.7089(6) 0.9215(4) 0.6503(2) 0.0721(11) Uani 1 1 d . . . . .
C4_2 C 0.8329(6) 0.8445(4) 0.6162(2) 0.0707(11) Uani 1 1 d . . . . .
S5_2 S 0.82660(13) 0.67488(8) 0.64463(5) 0.0633(4) Uani 1 1 d . . . . .
O6_2 O 0.4580(5) 0.8334(4) 0.70698(19) 0.0887(10) Uani 1 1 d . . . . .
O7_2 O 0.7303(5) 0.8295(3) 0.77443(16) 0.0878(10) Uani 1 1 d . . . . .
F8_2 F 0.5861(5) 0.9577(5) 0.6024(2) 0.1414(18) Uani 1 1 d . . . . .
F9_2 F 0.7760(7) 1.0252(3) 0.6806(2) 0.1433(18) Uani 1 1 d . . . . .
F10_2 F 0.7991(8) 0.8505(4) 0.54945(15) 0.149(2) Uani 1 1 d . . . . .
F11_2 F 0.9825(5) 0.8938(4) 0.6350(3) 0.1386(16) Uani 1 1 d . . . . .
O12_2 O 0.8134(5) 0.5934(3) 0.58554(17) 0.0875(10) Uani 1 1 d . . . . .
O13_2 O 0.9663(5) 0.6578(4) 0.69465(18) 0.0914(11) Uani 1 1 d . . . . .

loop_
_atom_site_aniso_label
_atom_site_aniso_U_11
_atom_site_aniso_U_22
_atom_site_aniso_U_33
_atom_site_aniso_U_23
_atom_site_aniso_U_13
_atom_site_aniso_U_12
N1_1 0.092(2) 0.0449(15) 0.0408(14) 0.0001(11) 0.0111(13) -0.0015(13)
C2_1 0.096(3) 0.056(2) 0.071(2) 0.0049(19) 0.004(2) 0.0108(19)
C3_1 0.134(5) 0.053(3) 0.136(5) 0.028(3) 0.005(4) -0.002(3)
C4_1 0.114(4) 0.054(2) 0.094(3) 0.010(2) 0.023(3) -0.007(2)
C5_1 0.092(3) 0.051(2) 0.083(3) 0.0077(19) 0.004(2) -0.0074(18)
C6_1 0.093(2) 0.0506(18) 0.0358(15) -0.0006(13) 0.0124(14) -0.0024(16)
C7_1 0.101(3) 0.0472(18) 0.0502(19) 0.0025(14) 0.0181(18) -0.0033(17)
C8_1 0.114(3) 0.060(2) 0.052(2) 0.0101(16) 0.018(2) -0.006(2)
C9_1 0.129(5) 0.069(3) 0.088(4) 0.027(2) 0.020(3) 0.005(2)
C10_1 0.141(4) 0.070(3) 0.0381(18) -0.0033(17) 0.020(2) -0.012(2)
N1_2 0.098(2) 0.0438(15) 0.0527(17) 0.0020(12) 0.0124(16) -0.0067(13)
S2_2 0.0958(8) 0.0558(6) 0.0449(6) 0.0007(3) 0.0153(5) 0.0015(4)
C3_2 0.111(3) 0.0439(18) 0.064(2) 0.0017(16) 0.023(2) 0.0029(18)
C4_2 0.108(3) 0.053(2) 0.055(2) -0.0020(16) 0.026(2) -0.0103(19)
S5_2 0.0931(8) 0.0474(5) 0.0473(5) -0.0096(3) 0.0032(4) 0.0035(4)
O6_2 0.096(2) 0.096(3) 0.078(2) 0.0038(17) 0.0267(18) 0.0078(17)
O7_2 0.122(3) 0.088(2) 0.0505(16) -0.0133(14) 0.0050(16) 0.0058(17)
F8_2 0.130(3) 0.161(4) 0.138(3) 0.100(3) 0.034(2) 0.043(3)
F9_2 0.242(5) 0.0637(18) 0.146(3) -0.048(2) 0.101(3) -0.055(2)
F10_2 0.313(6) 0.091(2) 0.0495(16) 0.0134(15) 0.048(2) 0.037(3)
F11_2 0.119(3) 0.083(2) 0.224(5) -0.007(3) 0.057(3) -0.0253(19)
O12_2 0.124(3) 0.0661(18) 0.0684(19) -0.0283(15) 0.0023(17) 0.0103(16)
O13_2 0.103(2) 0.101(3) 0.0652(19) -0.0098(17) -0.0046(17) 0.0163(18)

loop_
_atom_type_symbol
_atom_type_description
_atom_type_scat_dispersion_real
_atom_type_scat_dispersion_imag
_atom_type_scat_source
C C 0.0181 0.0091 'International Tables Vol C Tables 4.2.6.8 and 6.1.1.4'
H H 0.0000 0.0000 'International Tables Vol C Tables 4.2.6.8 and 6.1.1.4'
N N 0.0311 0.0180 'International Tables Vol C Tables 4.2.6.8 and 6.1.1.4'
O O 0.0492 0.0322 'International Tables Vol C Tables 4.2.6.8 and 6.1.1.4'
F F 0.0727 0.0534 'International Tables Vol C Tables 4.2.6.8 and 6.1.1.4'
S S 0.3331 0.5567 'International Tables Vol C Tables 4.2.6.8 and 6.1.1.4'

loop_
_geom_angle_atom_site_label_1
_geom_angle_atom_site_label_2
_geom_angle_atom_site_label_3
_geom_angle
_geom_angle_site_symmetry_1
_geom_angle_site_symmetry_3
_geom_angle_publ_flag
C10_1 N1_1 C5_1 111.2(4) . . ?
C10_1 N1_1 C6_1 110.1(3) . . ?
C5_1 N1_1 C6_1 111.8(3) . . ?
C10_1 N1_1 C2_1 109.2(3) . . ?
C5_1 N1_1 C2_1 103.7(3) . . ?
C6_1 N1_1 C2_1 110.6(3) . . ?
C3_1 C2_1 N1_1 105.5(4) . . ?
C3_1 C2_1 H2A_1 110.6 . . ?
N1_1 C2_1 H2A_1 110.6 . . ?
C3_1 C2_1 H2AB_1 110.6 . . ?
N1_1 C2_1 H2AB_1 110.6 . . ?
H2A_1 C2_1 H2AB_1 108.8 . . ?
C4_1 C3_1 C2_1 107.6(4) . . ?
C4_1 C3_1 H3A_1 110.2 . . ?
C2_1 C3_1 H3A_1 110.2 . . ?
C4_1 C3_1 H3AB_1 110.2 . . ?
C2_1 C3_1 H3AB_1 110.2 . . ?
H3A_1 C3_1 H3AB_1 108.5 . . ?
C3_1 C4_1 C5_1 107.8(4) . . ?
C3_1 C4_1 H4A_1 110.2 . . ?
C5_1 C4_1 H4A_1 110.2 . . ?
C3_1 C4_1 H4AB_1 110.2 . . ?
C5_1 C4_1 H4AB_1 110.2 . . ?
H4A_1 C4_1 H4AB_1 108.5 . . ?
N1_1 C5_1 C4_1 105.4(4) . . ?
N1_1 C5_1 H5A_1 110.7 . . ?
C4_1 C5_1 H5A_1 110.7 . . ?
N1_1 C5_1 H5AB_1 110.7 . . ?
C4_1 C5_1 H5AB_1 110.7 . . ?
H5A_1 C5_1 H5AB_1 108.8 . . ?
N1_1 C6_1 C7_1 114.8(3) . . ?
N1_1 C6_1 H6A_1 108.6 . . ?
C7_1 C6_1 H6A_1 108.6 . . ?
N1_1 C6_1 H6AB_1 108.6 . . ?
C7_1 C6_1 H6AB_1 108.6 . . ?
H6A_1 C6_1 H6AB_1 107.5 . . ?
C6_1 C7_1 C8_1 110.0(4) . . ?
C6_1 C7_1 H7A_1 109.7 . . ?
C8_1 C7_1 H7A_1 109.7 . . ?
C6_1 C7_1 H7AB_1 109.7 . . ?
C8_1 C7_1 H7AB_1 109.7 . . ?
H7A_1 C7_1 H7AB_1 108.2 . . ?
C9_1 C8_1 C7_1 112.5(4) . . ?
C9_1 C8_1 H8A_1 109.1 . . ?
C7_1 C8_1 H8A_1 109.1 . . ?
C9_1 C8_1 H8AB_1 109.1 . . ?
C7_1 C8_1 H8AB_1 109.1 . . ?
H8A_1 C8_1 H8AB_1 107.8 . . ?
C8_1 C9_1 H9A_1 109.5 . . ?
C8_1 C9_1 H9B_1 109.5 . . ?
H9A_1 C9_1 H9B_1 109.5 . . ?
C8_1 C9_1 H9C_1 109.5 . . ?
H9A_1 C9_1 H9C_1 109.5 . . ?
H9B_1 C9_1 H9C_1 109.5 . . ?
N1_1 C10_1 H10A_1 109.5 . . ?
N1_1 C10_1 H10B_1 109.5 . . ?
H10A_1 C10_1 H10B_1 109.5 . . ?
N1_1 C10_1 H10C_1 109.5 . . ?
H10A_1 C10_1 H10C_1 109.5 . . ?
H10B_1 C10_1 H10C_1 109.5 . . ?
S5_2 N1_2 S2_2 113.2(2) . . ?
O7_2 S2_2 O6_2 118.0(2) . . ?
O7_2 S2_2 N1_2 115.9(2) . . ?
O6_2 S2_2 N1_2 109.1(2) . . ?
O7_2 S2_2 C3_2 105.9(2) . . ?
O6_2 S2_2 C3_2 108.5(2) . . ?
N1_2 S2_2 C3_2 96.89(17) . . ?
F9_2 C3_2 F8_2 108.8(5) . . ?
F9_2 C3_2 C4_2 111.2(4) . . ?
F8_2 C3_2 C4_2 108.7(4) . . ?
F9_2 C3_2 S2_2 112.1(3) . . ?
F8_2 C3_2 S2_2 109.0(3) . . ?
C4_2 C3_2 S2_2 107.0(3) . . ?
F10_2 C4_2 F11_2 108.1(5) . . ?
F10_2 C4_2 C3_2 111.3(4) . . ?
F11_2 C4_2 C3_2 109.4(4) . . ?
F10_2 C4_2 S5_2 110.0(3) . . ?
F11_2 C4_2 S5_2 110.2(4) . . ?
C3_2 C4_2 S5_2 107.9(3) . . ?
O13_2 S5_2 O12_2 116.9(2) . . ?
O13_2 S5_2 N1_2 116.2(2) . . ?
O12_2 S5_2 N1_2 109.5(2) . . ?
O13_2 S5_2 C4_2 106.0(2) . . ?
O12_2 S5_2 C4_2 108.1(2) . . ?
N1_2 S5_2 C4_2 97.95(19) . . ?

loop_
_geom_bond_atom_site_label_1
_geom_bond_atom_site_label_2
_geom_bond_distance
_geom_bond_site_symmetry_2
_geom_bond_publ_flag
N1_1 C10_1 1.494(5) . ?
N1_1 C5_1 1.506(6) . ?
N1_1 C6_1 1.507(4) . ?
N1_1 C2_1 1.515(5) . ?
C2_1 C3_1 1.483(8) . ?
C2_1 H2A_1 0.9800 . ?
C2_1 H2AB_1 0.9800 . ?
C3_1 C4_1 1.462(8) . ?
C3_1 H3A_1 0.9800 . ?
C3_1 H3AB_1 0.9800 . ?
C4_1 C5_1 1.513(6) . ?
C4_1 H4A_1 0.9800 . ?
C4_1 H4AB_1 0.9800 . ?
C5_1 H5A_1 0.9800 . ?
C5_1 H5AB_1 0.9800 . ?
C6_1 C7_1 1.515(5) . ?
C6_1 H6A_1 0.9800 . ?
C6_1 H6AB_1 0.9800 . ?
C7_1 C8_1 1.524(5) . ?
C7_1 H7A_1 0.9800 . ?
C7_1 H7AB_1 0.9800 . ?
C8_1 C9_1 1.511(7) . ?
C8_1 H8A_1 0.9800 . ?
C8_1 H8AB_1 0.9800 . ?
C9_1 H9A_1 0.9700 . ?
C9_1 H9B_1 0.9700 . ?
C9_1 H9C_1 0.9700 . ?
C10_1 H10A_1 0.9700 . ?
C10_1 H10B_1 0.9700 . ?
C10_1 H10C_1 0.9700 . ?
N1_2 S5_2 1.572(4) . ?
N1_2 S2_2 1.590(3) . ?
S2_2 O7_2 1.420(3) . ?
S2_2 O6_2 1.421(4) . ?
S2_2 C3_2 1.840(4) . ?
C3_2 F9_2 1.308(5) . ?
C3_2 F8_2 1.332(6) . ?
C3_2 C4_2 1.529(6) . ?
C4_2 F10_2 1.310(5) . ?
C4_2 F11_2 1.335(6) . ?
C4_2 S5_2 1.840(4) . ?
S5_2 O13_2 1.413(4) . ?
S5_2 O12_2 1.431(3) . ?
